data_4036917
loop_
_publ_author_name
'Guan, Li'
'Li, Anyang'
'Song, Yinyin'
'Yan, Mengqi'
'Gao, Dengfeng'
'Zhang, Xianghan'
'Li, Bin'
'Wang, Lanying'

_publ_section_title
;
 Nonplanar Monocyanines: Meso-Substituted Thiazole Orange with High
 Photostability and Their Synthetic Strategy as well as a Cell Association
 Study.
;
_journal_issue 15
_journal_name_full 'The Journal of organic chemistry'
_journal_page_first 6303
_journal_page_last 6313
_journal_paper_doi 10.1021/acs.joc.6b00928
_journal_volume 81
_journal_year 2016
_chemical_formula_moiety 'C27 H25 N2 S, C H2 Cl2, I'
_chemical_formula_sum 'C28 H27 Cl2 I N2 S'
_chemical_formula_weight 621.38
_space_group_IT_number 14
_space_group_name_Hall '-P 2yn'
_space_group_name_H-M_alt 'P 1 21/n 1'
_symmetry_cell_setting monoclinic
_symmetry_space_group_name_H-M 'P 1 21/n 1'
_atom_sites_solution_hydrogens geom
_atom_sites_solution_primary direct
_atom_sites_solution_secondary difmap
_audit_creation_method SHELXL-97
_cell_angle_alpha 90.00
_cell_angle_beta 100.338(4)
_cell_angle_gamma 90.00
_cell_formula_units_Z 4
_cell_length_a 13.461(3)
_cell_length_b 12.271(3)
_cell_length_c 17.054(4)
_cell_measurement_reflns_used 1040
_cell_measurement_temperature 296(2)
_cell_measurement_theta_max 15.99
_cell_measurement_theta_min 2.69
_cell_volume 2771.2(11)
_computing_cell_refinement 'Bruker SAINT'
_computing_data_collection 'Bruker APEX2'
_computing_data_reduction 'Bruker SAINT'
_computing_molecular_graphics 'Bruker SHELXTL'
_computing_publication_material 'Bruker SHELXTL'
_computing_structure_refinement 'SHELXL-97 (Sheldrick, 2008)'
_computing_structure_solution 'SHELXS-97 (Sheldrick, 2008)'
_diffrn_ambient_temperature 296(2)
_diffrn_measured_fraction_theta_full 0.996
_diffrn_measured_fraction_theta_max 0.996
_diffrn_measurement_device_type 'Bruker APEX-II CCD'
_diffrn_measurement_method '\f and \w scans'
_diffrn_radiation_monochromator graphite
_diffrn_radiation_source 'fine-focus sealed tube'
_diffrn_radiation_type MoK\a
_diffrn_radiation_wavelength 0.71073
_diffrn_reflns_av_R_equivalents 0.1194
_diffrn_reflns_av_sigmaI/netI 0.1557
_diffrn_reflns_limit_h_max 16
_diffrn_reflns_limit_h_min -15
_diffrn_reflns_limit_k_max 14
_diffrn_reflns_limit_k_min -9
_diffrn_reflns_limit_l_max 20
_diffrn_reflns_limit_l_min -20
_diffrn_reflns_number 13556
_diffrn_reflns_theta_full 25.10
_diffrn_reflns_theta_max 25.10
_diffrn_reflns_theta_min 1.78
_diffrn_standards_number 0
_exptl_absorpt_coefficient_mu 1.443
_exptl_absorpt_correction_T_max 0.749
_exptl_absorpt_correction_T_min 0.655
_exptl_absorpt_correction_type multi-scan
_exptl_absorpt_process_details sadabs
_exptl_crystal_colour colorless
_exptl_crystal_density_diffrn 1.489
_exptl_crystal_density_method 'not measured'
_exptl_crystal_description block
_exptl_crystal_F_000 1248
_exptl_crystal_size_max 0.33
_exptl_crystal_size_mid 0.25
_exptl_crystal_size_min 0.20
_refine_diff_density_max 0.635
_refine_diff_density_min -0.572
_refine_diff_density_rms 0.110
_refine_ls_extinction_method none
_refine_ls_goodness_of_fit_ref 1.014
_refine_ls_hydrogen_treatment constr
_refine_ls_matrix_type full
_refine_ls_number_parameters 310
_refine_ls_number_reflns 4918
_refine_ls_number_restraints 30
_refine_ls_restrained_S_all 1.020
_refine_ls_R_factor_all 0.2012
_refine_ls_R_factor_gt 0.0728
_refine_ls_shift/su_max 0.000
_refine_ls_shift/su_mean 0.000
_refine_ls_structure_factor_coef Fsqd
_refine_ls_weighting_details 'calc w=1/[\s^2^(Fo^2^)+(0.0500P)^2^+0.2000P] where P=(Fo^2^+2Fc^2^)/3'
_refine_ls_weighting_scheme calc
_refine_ls_wR_factor_gt 0.1335
_refine_ls_wR_factor_ref 0.1631
_reflns_number_gt 1902
_reflns_number_total 4918
_reflns_threshold_expression >2sigma(I)
_cod_data_source_file jo6b00928_si_006.cif
_cod_data_source_block xb8655
_cod_depositor_comments
;
The following automatic conversions were performed:

data item '_symmetry_cell_setting' value 'Monoclinic' was changed to
'monoclinic' in accordance with the
/home/saulius/struct/COD-crude-data/automatic-downloads/DataCite-retrospective/ACS/depositions/lib/dictionaries/cif_core.dic
dictionary named 'cif_core.dic' version 2.4.2 last updated on
2011-04-26.

Automatic conversion script
Id: cif_fix_values 6909 2019-04-08 15:41:33Z antanas 
;
_cod_original_cell_volume 2771.2(12)
_cod_original_sg_symbol_H-M 'P2(1)/n  '
_cod_database_code 4036917

loop_
_symmetry_equiv_pos_as_xyz
'x, y, z'
'-x+1/2, y+1/2, -z+1/2'
'-x, -y, -z'
'x-1/2, -y-1/2, z-1/2'

loop_
_atom_site_label
_atom_site_type_symbol
_atom_site_fract_x
_atom_site_fract_y
_atom_site_fract_z
_atom_site_U_iso_or_equiv
_atom_site_adp_type
_atom_site_occupancy
_atom_site_symmetry_multiplicity
_atom_site_calc_flag
_atom_site_refinement_flags
C1 C 0.1806(9) 0.5531(10) -0.0231(7) 0.112(4) Uani 1 1 d .
H1A H 0.1603 0.5666 -0.0791 0.169 Uiso 1 1 calc R
H1B H 0.2506 0.5715 -0.0070 0.169 Uiso 1 1 calc R
H1C H 0.1406 0.5968 0.0061 0.169 Uiso 1 1 calc R
C2 C 0.2201(8) 0.3529(11) -0.0331(6) 0.078(3) Uani 1 1 d .
H2 H 0.2671 0.3713 -0.0648 0.094 Uiso 1 1 calc R
C3 C 0.1654(8) 0.4344(9) -0.0062(6) 0.068(3) Uani 1 1 d .
C4 C 0.1004(8) 0.4033(10) 0.0415(6) 0.075(3) Uani 1 1 d .
H4 H 0.0623 0.4563 0.0615 0.090 Uiso 1 1 calc R
C5 C 0.0888(7) 0.2961(10) 0.0614(5) 0.067(3) Uani 1 1 d .
H5 H 0.0433 0.2786 0.0945 0.081 Uiso 1 1 calc R
C6 C 0.1428(7) 0.2142(9) 0.0334(5) 0.058(3) Uani 1 1 d .
C7 C 0.2085(7) 0.2442(10) -0.0151(5) 0.071(3) Uani 1 1 d .
H7 H 0.2457 0.1913 -0.0361 0.085 Uiso 1 1 calc R
C8 C 0.1646(6) 0.0816(8) 0.1442(5) 0.056(2) Uani 1 1 d .
C9 C 0.2657(7) 0.1089(7) 0.1764(5) 0.056(3) Uani 1 1 d .
C10 C 0.3424(7) 0.0928(8) 0.1317(5) 0.064(3) Uani 1 1 d .
H10 H 0.3247 0.0662 0.0800 0.077 Uiso 1 1 calc R
C11 C 0.4376(8) 0.1134(8) 0.1593(5) 0.071(3) Uani 1 1 d .
H11 H 0.4844 0.1012 0.1262 0.085 Uiso 1 1 calc R
C12 C 0.4039(7) 0.1869(8) 0.2859(6) 0.058(3) Uani 1 1 d .
C13 C 0.3010(7) 0.1656(7) 0.2536(5) 0.055(2) Uani 1 1 d .
C14 C 0.2317(7) 0.2151(8) 0.3009(6) 0.063(3) Uani 1 1 d .
H14 H 0.1626 0.2101 0.2820 0.075 Uiso 1 1 calc R
C15 C 0.2645(9) 0.2686(8) 0.3718(5) 0.068(3) Uani 1 1 d .
H15 H 0.2168 0.2967 0.3995 0.081 Uiso 1 1 calc R
C16 C 0.3621(9) 0.2813(9) 0.4020(6) 0.076(3) Uani 1 1 d .
H16 H 0.3824 0.3164 0.4505 0.092 Uiso 1 1 calc R
C17 C 0.4320(8) 0.2417(9) 0.3599(5) 0.074(3) Uani 1 1 d .
H17 H 0.5003 0.2509 0.3806 0.089 Uiso 1 1 calc R
C18 C 0.5821(7) 0.1606(9) 0.2709(6) 0.088(3) Uani 1 1 d .
H18A H 0.5977 0.2329 0.2910 0.132 Uiso 1 1 calc R
H18B H 0.6209 0.1448 0.2303 0.132 Uiso 1 1 calc R
H18C H 0.5985 0.1090 0.3136 0.132 Uiso 1 1 calc R
C19 C 0.0946(7) 0.0416(7) 0.1870(5) 0.057(3) Uani 1 1 d .
C20 C 0.2092(7) -0.0485(8) 0.3048(6) 0.076(3) Uani 1 1 d .
H20A H 0.2556 -0.0533 0.2683 0.115 Uiso 1 1 calc R
H20B H 0.2015 -0.1191 0.3272 0.115 Uiso 1 1 calc R
H20C H 0.2349 0.0018 0.3467 0.115 Uiso 1 1 calc R
C21 C 0.0251(8) -0.0439(8) 0.2929(7) 0.070(3) Uani 1 1 d .
C22 C 0.0211(10) -0.0960(9) 0.3664(6) 0.087(3) Uani 1 1 d .
H22 H 0.0806 -0.1116 0.4016 0.104 Uiso 1 1 calc R
C23 C -0.0673(12) -0.1227(13) 0.3852(9) 0.130(5) Uani 1 1 d U
H23 H -0.0711 -0.1530 0.4346 0.156 Uiso 1 1 calc R
C24 C -0.1511(13) -0.1048(10) 0.3311(9) 0.120(5) Uani 1 1 d U
H24 H -0.2118 -0.1295 0.3435 0.144 Uiso 1 1 calc R
C25 C -0.1559(8) -0.0497(9) 0.2540(8) 0.099(4) Uani 1 1 d .
H25 H -0.2163 -0.0358 0.2194 0.118 Uiso 1 1 calc R
C26 C -0.0614(8) -0.0200(8) 0.2372(6) 0.068(3) Uani 1 1 d .
C27 C 0.1311(7) 0.0970(8) 0.0561(5) 0.059(2) Uani 1 1 d .
H27A H 0.0609 0.0755 0.0410 0.071 Uiso 1 1 calc R
H27B H 0.1712 0.0510 0.0275 0.071 Uiso 1 1 calc R
C28 C 0.9674(12) 0.3368(13) 0.3799(9) 0.166(6) Uani 1 1 d U
H28A H 1.0262 0.3704 0.4120 0.199 Uiso 1 1 calc R
H28B H 0.9070 0.3674 0.3948 0.199 Uiso 1 1 calc R
Cl1 Cl 0.9675(3) 0.3580(4) 0.2668(3) 0.1809(18) Uani 1 1 d U
Cl2 Cl 0.9703(4) 0.1984(4) 0.3917(3) 0.191(2) Uani 1 1 d U
I1 I 0.68419(5) 0.08766(6) 0.06022(4) 0.0809(3) Uani 1 1 d .
N1 N 0.1115(6) -0.0104(6) 0.2626(5) 0.064(2) Uani 1 1 d .
N2 N 0.4725(5) 0.1532(7) 0.2367(5) 0.069(2) Uani 1 1 d .
S1 S -0.03459(18) 0.0446(2) 0.15151(15) 0.0705(8) Uani 1 1 d .

loop_
_atom_site_aniso_label
_atom_site_aniso_U_11
_atom_site_aniso_U_22
_atom_site_aniso_U_33
_atom_site_aniso_U_23
_atom_site_aniso_U_13
_atom_site_aniso_U_12
C1 0.135(11) 0.105(11) 0.102(9) -0.005(8) 0.037(8) -0.031(9)
C2 0.085(8) 0.101(10) 0.053(7) 0.007(7) 0.022(6) -0.002(8)
C3 0.079(8) 0.072(9) 0.054(7) 0.002(6) 0.009(6) -0.014(7)
C4 0.086(8) 0.076(8) 0.059(7) -0.006(7) 0.005(6) 0.023(8)
C5 0.063(7) 0.093(9) 0.048(6) 0.001(7) 0.017(5) 0.013(7)
C6 0.050(6) 0.081(9) 0.041(6) 0.003(6) 0.001(5) 0.000(6)
C7 0.084(8) 0.088(9) 0.040(6) -0.004(6) 0.013(5) 0.014(7)
C8 0.051(6) 0.058(6) 0.062(6) -0.007(6) 0.018(5) -0.001(6)
C9 0.067(7) 0.047(7) 0.054(6) -0.002(5) 0.012(5) 0.001(5)
C10 0.039(5) 0.090(8) 0.060(6) -0.023(6) -0.004(5) -0.002(6)
C11 0.092(8) 0.090(9) 0.035(6) -0.027(6) 0.019(5) 0.008(7)
C12 0.042(6) 0.055(7) 0.078(7) 0.036(6) 0.013(6) 0.010(5)
C13 0.065(6) 0.050(6) 0.050(6) 0.007(5) 0.016(5) 0.010(6)
C14 0.056(6) 0.055(7) 0.080(8) 0.026(6) 0.019(6) 0.017(5)
C15 0.101(9) 0.067(8) 0.034(6) -0.011(6) 0.010(6) -0.007(7)
C16 0.093(9) 0.086(9) 0.051(7) -0.020(6) 0.014(7) -0.002(8)
C17 0.109(9) 0.071(8) 0.031(6) -0.003(6) -0.017(6) -0.034(7)
C18 0.058(7) 0.111(10) 0.099(8) -0.015(8) 0.027(6) -0.015(7)
C19 0.080(7) 0.046(6) 0.044(6) -0.008(5) 0.004(5) 0.010(5)
C20 0.089(8) 0.061(8) 0.072(7) 0.001(6) -0.006(6) 0.015(6)
C21 0.064(7) 0.049(7) 0.095(9) -0.023(7) 0.012(7) -0.011(6)
C22 0.125(10) 0.089(9) 0.048(7) 0.016(7) 0.022(7) -0.003(8)
C23 0.136(11) 0.133(12) 0.114(10) 0.030(9) 0.007(10) -0.006(10)
C24 0.183(12) 0.095(9) 0.113(9) 0.017(8) 0.107(9) -0.032(9)
C25 0.058(7) 0.079(9) 0.153(12) -0.022(9) 0.002(7) 0.011(7)
C26 0.067(7) 0.067(8) 0.073(7) 0.000(6) 0.018(6) 0.004(6)
C27 0.068(6) 0.063(7) 0.045(6) -0.012(6) 0.005(5) 0.011(6)
C28 0.176(12) 0.158(13) 0.178(13) -0.006(11) 0.070(10) 0.040(11)
Cl1 0.204(4) 0.142(4) 0.185(4) -0.036(3) 0.003(3) 0.043(3)
Cl2 0.221(5) 0.134(4) 0.234(5) -0.030(4) 0.089(4) -0.041(4)
I1 0.0943(6) 0.0867(6) 0.0688(5) -0.0025(5) 0.0339(4) 0.0120(5)
N1 0.063(6) 0.055(6) 0.067(6) -0.003(5) -0.006(5) -0.006(5)
N2 0.051(5) 0.070(6) 0.091(7) 0.023(5) 0.029(5) 0.007(5)
S1 0.0654(17) 0.079(2) 0.0662(17) 0.0113(16) 0.0080(13) -0.0013(15)

loop_
_atom_type_symbol
_atom_type_description
_atom_type_scat_dispersion_real
_atom_type_scat_dispersion_imag
_atom_type_scat_source
C C 0.0033 0.0016 'International Tables Vol C Tables 4.2.6.8 and 6.1.1.4'
H H 0.0000 0.0000 'International Tables Vol C Tables 4.2.6.8 and 6.1.1.4'
N N 0.0061 0.0033 'International Tables Vol C Tables 4.2.6.8 and 6.1.1.4'
I I -0.4742 1.8119 'International Tables Vol C Tables 4.2.6.8 and 6.1.1.4'
S S 0.1246 0.1234 'International Tables Vol C Tables 4.2.6.8 and 6.1.1.4'
Cl Cl 0.1484 0.1585 'International Tables Vol C Tables 4.2.6.8 and 6.1.1.4'

loop_
_geom_angle_atom_site_label_1
_geom_angle_atom_site_label_2
_geom_angle_atom_site_label_3
_geom_angle
C3 C1 H1A 109.5
C3 C1 H1B 109.5
H1A C1 H1B 109.5
C3 C1 H1C 109.5
H1A C1 H1C 109.5
H1B C1 H1C 109.5
C3 C2 C7 122.7(10)
C3 C2 H2 118.6
C7 C2 H2 118.6
C4 C3 C2 116.2(11)
C4 C3 C1 120.8(11)
C2 C3 C1 122.9(11)
C3 C4 C5 122.2(10)
C3 C4 H4 118.9
C5 C4 H4 118.9
C4 C5 C6 121.6(9)
C4 C5 H5 119.2
C6 C5 H5 119.2
C7 C6 C5 116.9(10)
C7 C6 C27 121.5(10)
C5 C6 C27 121.6(9)
C6 C7 C2 120.4(10)
C6 C7 H7 119.8
C2 C7 H7 119.8
C19 C8 C9 125.4(8)
C19 C8 C27 117.6(8)
C9 C8 C27 117.1(8)
C10 C9 C8 120.4(8)
C10 C9 C13 113.4(8)
C8 C9 C13 125.9(8)
C11 C10 C9 123.1(9)
C11 C10 H10 118.4
C9 C10 H10 118.4
C10 C11 N2 123.0(8)
C10 C11 H11 118.5
N2 C11 H11 118.5
N2 C12 C13 114.3(9)
N2 C12 C17 124.5(9)
C13 C12 C17 121.2(9)
C12 C13 C14 112.5(8)
C12 C13 C9 124.2(8)
C14 C13 C9 123.1(9)
C15 C14 C13 123.0(9)
C15 C14 H14 118.5
C13 C14 H14 118.5
C16 C15 C14 122.3(10)
C16 C15 H15 118.9
C14 C15 H15 118.9
C15 C16 C17 118.6(10)
C15 C16 H16 120.7
C17 C16 H16 120.7
C16 C17 C12 122.3(10)
C16 C17 H17 118.9
C12 C17 H17 118.9
N2 C18 H18A 109.5
N2 C18 H18B 109.5
H18A C18 H18B 109.5
N2 C18 H18C 109.5
H18A C18 H18C 109.5
H18B C18 H18C 109.5
C8 C19 N1 128.8(8)
C8 C19 S1 122.9(7)
N1 C19 S1 108.2(7)
N1 C20 H20A 109.5
N1 C20 H20B 109.5
H20A C20 H20B 109.5
N1 C20 H20C 109.5
H20A C20 H20C 109.5
H20B C20 H20C 109.5
C26 C21 N1 109.2(10)
C26 C21 C22 122.6(10)
N1 C21 C22 128.1(11)
C23 C22 C21 120.1(12)
C23 C22 H22 119.9
C21 C22 H22 119.9
C22 C23 C24 118.3(14)
C22 C23 H23 120.9
C24 C23 H23 120.9
C23 C24 C25 126.0(13)
C23 C24 H24 117.0
C25 C24 H24 117.0
C26 C25 C24 114.0(10)
C26 C25 H25 123.0
C24 C25 H25 123.0
C21 C26 C25 118.9(10)
C21 C26 S1 113.0(8)
C25 C26 S1 128.1(9)
C8 C27 C6 110.6(8)
C8 C27 H27A 109.5
C6 C27 H27A 109.5
C8 C27 H27B 109.5
C6 C27 H27B 109.5
H27A C27 H27B 108.1
Cl2 C28 Cl1 104.2(8)
Cl2 C28 H28A 110.9
Cl1 C28 H28A 110.9
Cl2 C28 H28B 110.9
Cl1 C28 H28B 110.9
H28A C28 H28B 108.9
C21 N1 C19 117.0(8)
C21 N1 C20 117.0(9)
C19 N1 C20 125.1(8)
C11 N2 C12 120.9(8)
C11 N2 C18 122.0(8)
C12 N2 C18 117.1(8)
C19 S1 C26 92.5(5)

loop_
_geom_bond_atom_site_label_1
_geom_bond_atom_site_label_2
_geom_bond_distance
C1 C3 1.506(13)
C1 H1A 0.9600
C1 H1B 0.9600
C1 H1C 0.9600
C2 C3 1.369(13)
C2 C7 1.384(13)
C2 H2 0.9300
C3 C4 1.351(13)
C4 C5 1.375(13)
C4 H4 0.9300
C5 C6 1.375(12)
C5 H5 0.9300
C6 C7 1.365(11)
C6 C27 1.504(13)
C7 H7 0.9300
C8 C19 1.381(11)
C8 C9 1.414(11)
C8 C27 1.501(11)
C9 C10 1.403(11)
C9 C13 1.489(11)
C10 C11 1.308(11)
C10 H10 0.9300
C11 N2 1.408(10)
C11 H11 0.9300
C12 N2 1.416(10)
C12 C13 1.420(11)
C12 C17 1.421(12)
C13 C14 1.468(11)
C14 C15 1.377(11)
C14 H14 0.9300
C15 C16 1.332(12)
C15 H15 0.9300
C16 C17 1.370(12)
C16 H16 0.9300
C17 H17 0.9300
C18 N2 1.489(10)
C18 H18A 0.9600
C18 H18B 0.9600
C18 H18C 0.9600
C19 N1 1.420(10)
C19 S1 1.737(9)
C20 N1 1.458(10)
C20 H20A 0.9600
C20 H20B 0.9600
C20 H20C 0.9600
C21 C26 1.395(12)
C21 N1 1.416(11)
C21 C22 1.417(13)
C22 C23 1.328(15)
C22 H22 0.9300
C23 C24 1.341(17)
C23 H23 0.9300
C24 C25 1.470(15)
C24 H24 0.9300
C25 C26 1.402(13)
C25 H25 0.9300
C26 S1 1.755(10)
C27 H27A 0.9700
C27 H27B 0.9700
C28 Cl2 1.709(16)
C28 Cl1 1.948(14)
C28 H28A 0.9700
C28 H28B 0.9700
